data_7203839
loop_
_publ_author_name
'Clot, Olivier'
'Selmarten, Don'
'McNevin, Michael J.'

_publ_section_title
;
 Synthesis and characterization of amino-capped oligothiophene-based
 hole-transport materials
;
_journal_issue 46
_journal_name_full 'Journal of Materials Chemistry'
_journal_page_first 4934
_journal_paper_doi 10.1039/b510826h
_journal_volume 15
_journal_year 2005
_chemical_formula_sum 'C36 H50 N2 S'
_chemical_formula_weight 542.84
_chemical_name_common 'DBAT 1'
_space_group_IT_number 14
_symmetry_cell_setting monoclinic
_symmetry_space_group_name_Hall '-P 2yn'
_symmetry_space_group_name_H-M 'P 1 21/n 1'
_atom_sites_solution_hydrogens geom
_atom_sites_solution_primary direct
_atom_sites_solution_secondary difmap
_cell_angle_alpha 90.00
_cell_angle_beta 99.026(9)
_cell_angle_gamma 90.00
_cell_formula_units_Z 4
_cell_length_a 12.301(5)
_cell_length_b 16.426(6)
_cell_length_c 16.316(7)
_cell_measurement_reflns_used 1348
_cell_measurement_temperature 155(2)
_cell_measurement_theta_max 31.28
_cell_measurement_theta_min 3.99
_cell_volume 3256(2)
_computing_cell_refinement 'Bruker XSCANS'
_computing_data_collection 'Bruker XSCANS'
_computing_data_reduction 'Bruker SHELXTL'
_computing_molecular_graphics 'Bruker SHELXTL'
_computing_publication_material 'Bruker SHELXTL'
_computing_structure_refinement 'SHELXL-97 (Sheldrick, 1997)'
_computing_structure_solution 'SHELXS-97 (Sheldrick, 1990)'
_diffrn_ambient_temperature 155(2)
_diffrn_measured_fraction_theta_full 0.990
_diffrn_measured_fraction_theta_max 0.990
_diffrn_measurement_device_type 'Bruker P4'
_diffrn_measurement_method '\w scans'
_diffrn_radiation_monochromator graphite
_diffrn_radiation_source 'fine-focus sealed tube'
_diffrn_radiation_type MoK\a
_diffrn_radiation_wavelength 0.71073
_diffrn_reflns_av_R_equivalents 0.0974
_diffrn_reflns_av_sigmaI/netI 0.1473
_diffrn_reflns_limit_h_max 9
_diffrn_reflns_limit_h_min -15
_diffrn_reflns_limit_k_max 21
_diffrn_reflns_limit_k_min -19
_diffrn_reflns_limit_l_max 21
_diffrn_reflns_limit_l_min -21
_diffrn_reflns_number 18719
_diffrn_reflns_theta_full 27.48
_diffrn_reflns_theta_max 27.48
_diffrn_reflns_theta_min 1.77
_exptl_absorpt_coefficient_mu 0.125
_exptl_absorpt_correction_T_max 0.9564
_exptl_absorpt_correction_T_min 0.9425
_exptl_absorpt_correction_type multi-scan
_exptl_absorpt_process_details
;
absorption correction applied
using SADABS (Blessing, R. H. Acta Crystallogr., Sect. A 1995, 51,
33-38)
;
_exptl_crystal_colour orange
_exptl_crystal_density_diffrn 1.107
_exptl_crystal_density_method 'not measured'
_exptl_crystal_description cut
_exptl_crystal_F_000 1184
_exptl_crystal_size_max 0.48
_exptl_crystal_size_mid 0.43
_exptl_crystal_size_min 0.36
_refine_diff_density_max 0.767
_refine_diff_density_min -0.492
_refine_diff_density_rms 0.072
_refine_ls_extinction_coef 0.0023(16)
_refine_ls_extinction_expression Fc^*^=kFc[1+0.001xFc^2^\l^3^/sin(2\q)]^-1/4^
_refine_ls_extinction_method SHELXL
_refine_ls_goodness_of_fit_ref 1.036
_refine_ls_hydrogen_treatment mixed
_refine_ls_matrix_type full
_refine_ls_number_parameters 347
_refine_ls_number_reflns 7394
_refine_ls_number_restraints 4
_refine_ls_restrained_S_all 1.053
_refine_ls_R_factor_all 0.1388
_refine_ls_R_factor_gt 0.0877
_refine_ls_shift/su_max 0.000
_refine_ls_shift/su_mean 0.000
_refine_ls_structure_factor_coef Fsqd
_refine_ls_weighting_details 'calc w=1/[\s^2^(Fo^2^)+(0.1128P)^2^+1.3284P] where P=(Fo^2^+2Fc^2^)/3'
_refine_ls_weighting_scheme calc
_refine_ls_wR_factor_gt 0.2232
_refine_ls_wR_factor_ref 0.2592
_reflns_number_gt 4536
_reflns_number_total 7394
_reflns_threshold_expression >2sigma(I)
_cod_data_source_file b510826h.txt
_cod_data_source_block mjm134fm
_cod_depositor_comments
;
The following automatic conversions were performed:
'_symmetry_cell_setting' value 'Monoclinic' changed to 'monoclinic'
according to '/home/saulius/struct/CIF-dictionaries/cif_core.dic'
dictionary named 'cif_core.dic' version 2.4.1 from 2010-06-29.

Automatic conversion script
Id: cif_fix_enum 1527 2010-12-29 10:47:43Z saulius 
;
_cod_original_sg_symbol_H-M P2(1)/n
_cod_database_code 7203839

loop_
_symmetry_equiv_pos_as_xyz
'x, y, z'
'-x+1/2, y+1/2, -z+1/2'
'-x, -y, -z'
'x-1/2, -y-1/2, z-1/2'

loop_
_atom_site_label
_atom_site_type_symbol
_atom_site_fract_x
_atom_site_fract_y
_atom_site_fract_z
_atom_site_U_iso_or_equiv
_atom_site_adp_type
_atom_site_occupancy
_atom_site_symmetry_multiplicity
_atom_site_calc_flag
_atom_site_refinement_flags
_atom_site_disorder_assembly
_atom_site_disorder_group
S1 S 0.50505(7) 0.17876(5) 0.24226(4) 0.0328(2) Uani 1 1 d . A .
N1 N 0.3368(2) 0.31532(16) -0.29188(16) 0.0374(6) Uani 1 1 d . . .
N2 N 0.7074(2) 0.25219(16) 0.78288(16) 0.0390(7) Uani 1 1 d . . .
C1 C 0.3626(3) 0.29168(18) -0.20973(18) 0.0315(7) Uani 1 1 d . A .
C2 C 0.3358(3) 0.34037(19) -0.1447(2) 0.0389(8) Uani 1 1 d . . .
H2 H 0.3002 0.3912 -0.1573 0.047 Uiso 1 1 calc R A .
C3 C 0.3602(3) 0.3159(2) -0.0631(2) 0.0394(8) Uani 1 1 d . A .
H3 H 0.3406 0.3504 -0.0210 0.047 Uiso 1 1 calc R . .
C4 C 0.4128(3) 0.24206(18) -0.04003(18) 0.0319(7) Uani 1 1 d . . .
C5 C 0.4421(3) 0.19543(19) -0.10449(19) 0.0359(7) Uani 1 1 d . A .
H5 H 0.4793 0.1453 -0.0915 0.043 Uiso 1 1 calc R . .
C6 C 0.4192(3) 0.21921(19) -0.18655(19) 0.0352(7) Uani 1 1 d . . .
H6 H 0.4422 0.1858 -0.2281 0.042 Uiso 1 1 calc R A .
C7 C 0.4330(3) 0.2158(2) 0.04651(18) 0.0353(7) Uani 1 1 d . A .
H7 H 0.4310 0.2564 0.0877 0.042 Uiso 1 1 calc R . .
C8 C 0.4543(3) 0.13926(19) 0.07297(18) 0.0336(7) Uani 1 1 d . . .
H8 H 0.4539 0.0987 0.0315 0.040 Uiso 1 1 calc R A .
C9 C 0.4779(3) 0.11225(18) 0.15841(18) 0.0317(7) Uani 1 1 d . A .
C10 C 0.4851(3) 0.03358(19) 0.1861(2) 0.0378(7) Uani 1 1 d . . .
H10 H 0.4737 -0.0120 0.1498 0.045 Uiso 1 1 calc R A .
C11 C 0.2731(3) 0.38877(19) -0.3153(2) 0.0362(7) Uani 1 1 d . A .
H11A H 0.2194 0.3965 -0.2767 0.051 Uiso 1 1 calc R . .
H11B H 0.2312 0.3815 -0.3717 0.051 Uiso 1 1 calc R . .
C12 C 0.3434(3) 0.4644(2) -0.3141(2) 0.0403(8) Uani 1 1 d . . .
H12A H 0.3971 0.4569 -0.3527 0.056 Uiso 1 1 calc R A .
H12B H 0.3853 0.4718 -0.2576 0.056 Uiso 1 1 calc R . .
C13 C 0.2757(3) 0.5407(2) -0.3386(2) 0.0467(9) Uani 1 1 d . A .
H13A H 0.2349 0.5336 -0.3955 0.065 Uiso 1 1 calc R . .
H13B H 0.2209 0.5475 -0.3007 0.065 Uiso 1 1 calc R . .
C14 C 0.3457(3) 0.6171(2) -0.3359(3) 0.0520(9) Uani 1 1 d . . .
H14A H 0.3796 0.6280 -0.2785 0.073 Uiso 1 1 calc R A .
H14B H 0.2993 0.6634 -0.3571 0.073 Uiso 1 1 calc R . .
H14C H 0.4034 0.6094 -0.3703 0.073 Uiso 1 1 calc R . .
C15 C 0.3602(3) 0.2626(2) -0.3582(2) 0.0467(10) Uiso 0.652(7) 1 d P A 1
H15A H 0.4320 0.2350 -0.3426 0.065 Uiso 0.652(7) 1 calc PR A 1
H15B H 0.3616 0.2941 -0.4098 0.065 Uiso 0.652(7) 1 calc PR A 1
C16 C 0.2584(7) 0.1959(4) -0.3708(4) 0.0549(17) Uiso 0.652(7) 1 d P A 1
H16A H 0.2517 0.1708 -0.3166 0.077 Uiso 0.652(7) 1 calc PR A 1
H16B H 0.1884 0.2241 -0.3915 0.077 Uiso 0.652(7) 1 calc PR A 1
C17 C 0.2781(6) 0.1303(4) -0.4313(4) 0.0576(18) Uiso 0.652(7) 1 d P A 1
H17A H 0.2755 0.1546 -0.4870 0.081 Uiso 0.652(7) 1 calc PR A 1
H17B H 0.3525 0.1071 -0.4143 0.081 Uiso 0.652(7) 1 calc PR A 1
C18 C 0.1948(8) 0.0633(6) -0.4358(6) 0.090(3) Uiso 0.652(7) 1 d P A 1
H18A H 0.1942 0.0410 -0.3802 0.126 Uiso 0.652(7) 1 calc PR A 1
H18B H 0.2139 0.0202 -0.4726 0.126 Uiso 0.652(7) 1 calc PR A 1
H18C H 0.1217 0.0850 -0.4577 0.126 Uiso 0.652(7) 1 calc PR A 1
C15A C 0.3602(3) 0.2626(2) -0.3582(2) 0.0467(10) Uiso 0.35 1 d P A 2
H15C H 0.3440 0.2958 -0.4094 0.065 Uiso 0.348(7) 1 calc PR A 2
H15D H 0.4410 0.2548 -0.3481 0.065 Uiso 0.348(7) 1 calc PR A 2
C16A C 0.3154(14) 0.1843(9) -0.3805(9) 0.071(4) Uiso 0.348(7) 1 d P A 2
H16C H 0.3251 0.1484 -0.3311 0.100 Uiso 0.348(7) 1 calc PR A 2
H16D H 0.3548 0.1595 -0.4227 0.100 Uiso 0.348(7) 1 calc PR A 2
C17A C 0.2000(14) 0.1918(10) -0.4132(11) 0.085(5) Uiso 0.348(7) 1 d P A 2
H17C H 0.1903 0.2247 -0.4646 0.119 Uiso 0.348(7) 1 calc PR A 2
H17D H 0.1611 0.2193 -0.3722 0.119 Uiso 0.348(7) 1 calc PR A 2
C18A C 0.1499(12) 0.1021(8) -0.4327(8) 0.061(3) Uiso 0.348(7) 1 d P A 2
H18D H 0.1105 0.1002 -0.4897 0.086 Uiso 0.348(7) 1 calc PR A 2
H18E H 0.0990 0.0892 -0.3940 0.086 Uiso 0.348(7) 1 calc PR A 2
H18F H 0.2099 0.0622 -0.4263 0.086 Uiso 0.348(7) 1 calc PR A 2
C19 C 0.6745(3) 0.23495(19) 0.69988(19) 0.0341(7) Uani 1 1 d . . .
C20 C 0.6651(3) 0.2964(2) 0.6390(2) 0.0416(8) Uani 1 1 d . . .
H20 H 0.6819 0.3512 0.6548 0.050 Uiso 1 1 calc R . .
C21 C 0.6316(3) 0.2774(2) 0.55668(19) 0.0415(8) Uani 1 1 d . . .
H21 H 0.6272 0.3201 0.5170 0.050 Uiso 1 1 calc R . .
C22 C 0.6039(3) 0.19918(19) 0.52868(18) 0.0337(7) Uani 1 1 d . . .
C23 C 0.6131(3) 0.13828(18) 0.58901(18) 0.0341(7) Uani 1 1 d . . .
H23 H 0.5952 0.0838 0.5726 0.041 Uiso 1 1 calc R . .
C24 C 0.6476(3) 0.15513(19) 0.67224(18) 0.0351(7) Uani 1 1 d . . .
H24 H 0.6533 0.1120 0.7115 0.042 Uiso 1 1 calc R . .
C25 C 0.5716(3) 0.18373(19) 0.43998(19) 0.0349(7) Uani 1 1 d . . .
H25 H 0.5641 0.2303 0.4050 0.042 Uiso 1 1 calc R . .
C26 C 0.5514(3) 0.11152(19) 0.40215(18) 0.0341(7) Uani 1 1 d . A .
H26 H 0.5553 0.0646 0.4366 0.041 Uiso 1 1 calc R . .
C27 C 0.5241(3) 0.09883(18) 0.31328(19) 0.0333(7) Uani 1 1 d . . .
C28 C 0.5110(3) 0.02586(19) 0.27294(19) 0.0370(7) Uani 1 1 d . A .
H28 H 0.5187 -0.0251 0.3007 0.044 Uiso 1 1 calc R . .
C29 C 0.7398(3) 0.3339(2) 0.8099(2) 0.0388(8) Uani 1 1 d . . .
H29A H 0.7798 0.3590 0.7682 0.054 Uiso 1 1 calc R . .
H29B H 0.7917 0.3303 0.8627 0.054 Uiso 1 1 calc R . .
C30 C 0.6455(3) 0.3893(2) 0.8227(2) 0.0407(8) Uani 1 1 d . . .
H30A H 0.6097 0.3681 0.8686 0.057 Uiso 1 1 calc R . .
H30B H 0.5900 0.3901 0.7717 0.057 Uiso 1 1 calc R . .
C31 C 0.6874(3) 0.4754(2) 0.8432(3) 0.0537(10) Uani 1 1 d . . .
H31A H 0.7438 0.4733 0.8936 0.075 Uiso 1 1 calc R . .
H31B H 0.7238 0.4954 0.7970 0.075 Uiso 1 1 calc R . .
C32 C 0.6002(4) 0.5353(3) 0.8573(3) 0.0689(13) Uani 1 1 d . . .
H32A H 0.5452 0.5395 0.8071 0.097 Uiso 1 1 calc R . .
H32B H 0.6338 0.5887 0.8705 0.097 Uiso 1 1 calc R . .
H32C H 0.5645 0.5168 0.9037 0.097 Uiso 1 1 calc R . .
C33 C 0.7133(3) 0.1897(2) 0.8462(2) 0.0440(8) Uani 1 1 d . C .
H33A H 0.6542 0.1494 0.8291 0.053 Uiso 1 1 calc R . .
H33B H 0.6988 0.2151 0.8984 0.053 Uiso 1 1 calc R . .
C34 C 0.8212(4) 0.1455(3) 0.8634(3) 0.0724(13) Uani 1 1 d D . .
H34A H 0.8812 0.1840 0.8839 0.087 Uiso 1 1 calc R B 1
H34B H 0.8380 0.1198 0.8119 0.087 Uiso 1 1 calc R B 1
C35 C 0.8113(6) 0.0757(5) 0.9335(5) 0.122(3) Uiso 0.465(10) 1 d PD C 1
H35A H 0.7977 0.1030 0.9850 0.146 Uiso 0.465(10) 1 calc PR C 1
H35B H 0.7465 0.0412 0.9138 0.146 Uiso 0.465(10) 1 calc PR C 1
C36 C 0.9050(7) 0.0246(5) 0.9529(6) 0.057(3) Uiso 0.465(10) 1 d PD C 1
H36A H 0.8884 -0.0195 0.9894 0.080 Uiso 0.465(10) 1 calc PR C 1
H36B H 0.9671 0.0566 0.9811 0.080 Uiso 0.465(10) 1 calc PR C 1
H36C H 0.9242 0.0016 0.9017 0.080 Uiso 0.465(10) 1 calc PR C 1
C35A C 0.8113(6) 0.0757(5) 0.9335(5) 0.122(3) Uiso 0.54 1 d PD C 2
H35C H 0.8727 0.0798 0.9805 0.146 Uiso 0.535(10) 1 calc PR C 2
H35D H 0.7405 0.0800 0.9549 0.146 Uiso 0.535(10) 1 calc PR C 2
C36A C 0.8166(16) 0.0105(9) 0.8938(11) 0.174(8) Uiso 0.535(10) 1 d PD C 2
H36D H 0.8839 0.0104 0.8686 0.243 Uiso 0.535(10) 1 calc PR C 2
H36E H 0.7523 0.0063 0.8502 0.243 Uiso 0.535(10) 1 calc PR C 2
H36F H 0.8178 -0.0359 0.9317 0.243 Uiso 0.535(10) 1 calc PR C 2

loop_
_atom_site_aniso_label
_atom_site_aniso_U_11
_atom_site_aniso_U_22
_atom_site_aniso_U_33
_atom_site_aniso_U_23
_atom_site_aniso_U_13
_atom_site_aniso_U_12
S1 0.0376(4) 0.0287(4) 0.0339(4) -0.0005(3) 0.0111(3) 0.0013(3)
N1 0.0401(16) 0.0359(15) 0.0372(13) 0.0033(11) 0.0096(12) 0.0058(12)
N2 0.0498(18) 0.0348(15) 0.0328(13) -0.0006(11) 0.0080(12) -0.0011(13)
C1 0.0301(16) 0.0277(15) 0.0378(15) 0.0019(12) 0.0086(13) -0.0023(13)
C2 0.0452(19) 0.0280(16) 0.0463(18) 0.0022(13) 0.0164(15) 0.0065(14)
C3 0.047(2) 0.0349(18) 0.0388(16) -0.0041(13) 0.0134(15) 0.0030(15)
C4 0.0330(16) 0.0295(16) 0.0346(15) -0.0029(12) 0.0094(13) -0.0013(13)
C5 0.0391(18) 0.0311(17) 0.0384(16) 0.0008(12) 0.0093(14) 0.0036(14)
C6 0.0390(18) 0.0330(17) 0.0361(15) -0.0026(13) 0.0136(14) 0.0035(14)
C7 0.0391(18) 0.0351(17) 0.0333(15) -0.0018(13) 0.0112(14) 0.0007(14)
C8 0.0347(17) 0.0351(17) 0.0326(14) -0.0036(12) 0.0101(13) -0.0022(14)
C9 0.0293(16) 0.0308(16) 0.0363(15) -0.0053(12) 0.0090(13) -0.0026(12)
C10 0.0409(19) 0.0304(17) 0.0429(17) -0.0047(13) 0.0087(15) -0.0033(14)
C11 0.0337(17) 0.0342(17) 0.0412(16) 0.0070(13) 0.0075(14) 0.0025(14)
C12 0.0360(18) 0.0362(18) 0.0496(18) 0.0099(14) 0.0095(15) 0.0009(14)
C13 0.043(2) 0.0372(19) 0.061(2) 0.0111(16) 0.0136(17) 0.0035(16)
C14 0.053(2) 0.041(2) 0.065(2) 0.0128(17) 0.0195(19) -0.0004(17)
C19 0.0347(17) 0.0313(16) 0.0370(15) -0.0007(12) 0.0079(13) 0.0023(13)
C20 0.057(2) 0.0289(17) 0.0406(17) 0.0011(13) 0.0148(16) -0.0048(16)
C21 0.061(2) 0.0315(17) 0.0351(16) 0.0082(13) 0.0170(16) 0.0009(16)
C22 0.0379(17) 0.0315(16) 0.0344(15) 0.0009(12) 0.0138(13) 0.0027(13)
C23 0.0383(18) 0.0257(16) 0.0389(16) 0.0022(12) 0.0082(14) 0.0025(13)
C24 0.0431(19) 0.0275(15) 0.0352(15) 0.0056(12) 0.0074(14) 0.0015(13)
C25 0.0379(17) 0.0336(17) 0.0350(15) 0.0044(13) 0.0113(13) 0.0040(14)
C26 0.0335(17) 0.0356(17) 0.0345(15) 0.0040(13) 0.0098(13) 0.0009(14)
C27 0.0315(16) 0.0328(16) 0.0376(15) 0.0050(12) 0.0114(13) 0.0008(13)
C28 0.045(2) 0.0280(16) 0.0396(16) 0.0048(12) 0.0107(15) -0.0014(14)
C29 0.0367(18) 0.0388(19) 0.0409(16) -0.0060(13) 0.0059(14) -0.0091(14)
C30 0.0371(18) 0.0397(19) 0.0461(18) -0.0100(14) 0.0086(15) -0.0075(15)
C31 0.049(2) 0.043(2) 0.070(2) -0.0173(18) 0.0082(19) -0.0059(17)
C32 0.062(3) 0.051(2) 0.089(3) -0.023(2) -0.002(2) 0.010(2)
C33 0.052(2) 0.043(2) 0.0366(16) 0.0055(14) 0.0072(15) -0.0029(16)
C34 0.060(3) 0.070(3) 0.083(3) 0.027(2) -0.003(2) 0.011(2)

loop_
_atom_type_symbol
_atom_type_description
_atom_type_scat_dispersion_real
_atom_type_scat_dispersion_imag
_atom_type_scat_source
C C 0.0033 0.0016
;
International Tables Vol C Tables 4.2.6.8 and 6.1.1.4
;
H H 0.0000 0.0000
;
International Tables Vol C Tables 4.2.6.8 and 6.1.1.4
;
N N 0.0061 0.0033
;
International Tables Vol C Tables 4.2.6.8 and 6.1.1.4
;
S S 0.1246 0.1234
;
'International Tables Vol C Tables 4.2.6.8 and 6.1.1.4'
;

loop_
_geom_angle_atom_site_label_1
_geom_angle_atom_site_label_2
_geom_angle_atom_site_label_3
_geom_angle
_geom_angle_site_symmetry_1
_geom_angle_site_symmetry_3
_geom_angle_publ_flag
C9 S1 C27 92.23(15) . . ?
C1 N1 C15 120.9(3) . . ?
C1 N1 C11 121.2(3) . . ?
C15 N1 C11 117.4(3) . . ?
C19 N2 C29 120.9(3) . . ?
C19 N2 C33 121.9(3) . . ?
C29 N2 C33 117.3(3) . . ?
N1 C1 C6 121.9(3) . . ?
N1 C1 C2 121.7(3) . . ?
C6 C1 C2 116.4(3) . . ?
C3 C2 C1 121.4(3) . . ?
C2 C3 C4 122.3(3) . . ?
C5 C4 C3 115.9(3) . . ?
C5 C4 C7 122.8(3) . . ?
C3 C4 C7 121.2(3) . . ?
C6 C5 C4 122.6(3) . . ?
C5 C6 C1 121.3(3) . . ?
C8 C7 C4 125.7(3) . . ?
C7 C8 C9 126.6(3) . . ?
C10 C9 C8 126.9(3) . . ?
C10 C9 S1 109.8(2) . . ?
C8 C9 S1 123.3(2) . . ?
C9 C10 C28 114.2(3) . . ?
N1 C11 C12 113.2(3) . . ?
C11 C12 C13 112.6(3) . . ?
C14 C13 C12 112.8(3) . . ?
N1 C15 C16 104.7(3) . . ?
C17 C16 C15 111.1(5) . . ?
C18 C17 C16 112.3(6) . . ?
C16A C17A C18A 108.6(12) . . ?
N2 C19 C20 121.6(3) . . ?
N2 C19 C24 121.5(3) . . ?
C20 C19 C24 116.9(3) . . ?
C21 C20 C19 120.3(3) . . ?
C20 C21 C22 123.4(3) . . ?
C21 C22 C23 116.3(3) . . ?
C21 C22 C25 120.1(3) . . ?
C23 C22 C25 123.6(3) . . ?
C24 C23 C22 121.8(3) . . ?
C23 C24 C19 121.3(3) . . ?
C26 C25 C22 127.6(3) . . ?
C25 C26 C27 125.7(3) . . ?
C28 C27 C26 126.8(3) . . ?
C28 C27 S1 110.3(2) . . ?
C26 C27 S1 122.8(2) . . ?
C27 C28 C10 113.4(3) . . ?
N2 C29 C30 114.7(3) . . ?
C29 C30 C31 110.3(3) . . ?
C32 C31 C30 114.6(3) . . ?
N2 C33 C34 114.8(3) . . ?
C33 C34 C35 107.9(4) . . ?
C36 C35 C34 115.0(7) . . ?

loop_
_geom_bond_atom_site_label_1
_geom_bond_atom_site_label_2
_geom_bond_distance
_geom_bond_site_symmetry_2
_geom_bond_publ_flag
S1 C9 1.742(3) . ?
S1 C27 1.742(3) . ?
N1 C1 1.384(4) . ?
N1 C15 1.450(4) . ?
N1 C11 1.457(4) . ?
N2 C19 1.381(4) . ?
N2 C29 1.450(4) . ?
N2 C33 1.451(4) . ?
C1 C6 1.401(4) . ?
C1 C2 1.408(4) . ?
C2 C3 1.378(5) . ?
C3 C4 1.397(4) . ?
C4 C5 1.394(4) . ?
C4 C7 1.460(4) . ?
C5 C6 1.381(4) . ?
C7 C8 1.341(4) . ?
C8 C9 1.448(4) . ?
C9 C10 1.367(4) . ?
C10 C28 1.409(4) . ?
C11 C12 1.512(4) . ?
C12 C13 1.524(4) . ?
C13 C14 1.520(5) . ?
C15 C16 1.652(8) . ?
C16 C17 1.506(9) . ?
C17 C18 1.497(11) . ?
C16A C17A 1.44(2) . ?
C17A C18A 1.61(2) . ?
C19 C20 1.408(4) . ?
C19 C24 1.409(4) . ?
C20 C21 1.378(5) . ?
C21 C22 1.388(4) . ?
C22 C23 1.396(4) . ?
C22 C25 1.462(4) . ?
C23 C24 1.386(4) . ?
C25 C26 1.342(4) . ?
C26 C27 1.451(4) . ?
C27 C28 1.365(4) . ?
C29 C30 1.514(5) . ?
C30 C31 1.525(5) . ?
C31 C32 1.500(5) . ?
C33 C34 1.500(6) . ?
C34 C35 1.637(8) . ?
C35 C36 1.421(10) . ?

loop_
_geom_torsion_atom_site_label_1
_geom_torsion_atom_site_label_2
_geom_torsion_atom_site_label_3
_geom_torsion_atom_site_label_4
_geom_torsion
_geom_torsion_site_symmetry_1
_geom_torsion_site_symmetry_2
_geom_torsion_site_symmetry_3
_geom_torsion_site_symmetry_4
_geom_torsion_publ_flag
C15 N1 C1 C6 4.8(5) . . . . ?
C11 N1 C1 C6 176.9(3) . . . . ?
C15 N1 C1 C2 -177.0(3) . . . . ?
C11 N1 C1 C2 -4.9(5) . . . . ?
N1 C1 C2 C3 179.0(3) . . . . ?
C6 C1 C2 C3 -2.7(5) . . . . ?
C1 C2 C3 C4 0.2(5) . . . . ?
C2 C3 C4 C5 1.8(5) . . . . ?
C2 C3 C4 C7 -177.1(3) . . . . ?
C3 C4 C5 C6 -1.2(5) . . . . ?
C7 C4 C5 C6 177.6(3) . . . . ?
C4 C5 C6 C1 -1.3(5) . . . . ?
N1 C1 C6 C5 -178.5(3) . . . . ?
C2 C1 C6 C5 3.2(5) . . . . ?
C5 C4 C7 C8 -18.0(5) . . . . ?
C3 C4 C7 C8 160.8(3) . . . . ?
C4 C7 C8 C9 178.0(3) . . . . ?
C7 C8 C9 C10 170.6(3) . . . . ?
C7 C8 C9 S1 -11.1(5) . . . . ?
C27 S1 C9 C10 -0.7(3) . . . . ?
C27 S1 C9 C8 -179.2(3) . . . . ?
C8 C9 C10 C28 179.0(3) . . . . ?
S1 C9 C10 C28 0.5(4) . . . . ?
C1 N1 C11 C12 87.8(4) . . . . ?
C15 N1 C11 C12 -99.8(3) . . . . ?
N1 C11 C12 C13 180.0(3) . . . . ?
C11 C12 C13 C14 178.9(3) . . . . ?
C1 N1 C15 C16 80.1(4) . . . . ?
C11 N1 C15 C16 -92.3(4) . . . . ?
N1 C15 C16 C17 -173.3(5) . . . . ?
C15 C16 C17 C18 172.8(6) . . . . ?
C29 N2 C19 C20 -3.7(5) . . . . ?
C33 N2 C19 C20 177.7(3) . . . . ?
C29 N2 C19 C24 177.0(3) . . . . ?
C33 N2 C19 C24 -1.7(5) . . . . ?
N2 C19 C20 C21 -179.7(3) . . . . ?
C24 C19 C20 C21 -0.4(5) . . . . ?
C19 C20 C21 C22 1.0(6) . . . . ?
C20 C21 C22 C23 -0.9(5) . . . . ?
C20 C21 C22 C25 -178.5(3) . . . . ?
C21 C22 C23 C24 0.2(5) . . . . ?
C25 C22 C23 C24 177.7(3) . . . . ?
C22 C23 C24 C19 0.4(5) . . . . ?
N2 C19 C24 C23 179.0(3) . . . . ?
C20 C19 C24 C23 -0.3(5) . . . . ?
C21 C22 C25 C26 174.0(3) . . . . ?
C23 C22 C25 C26 -3.5(5) . . . . ?
C22 C25 C26 C27 -177.2(3) . . . . ?
C25 C26 C27 C28 174.9(3) . . . . ?
C25 C26 C27 S1 -4.2(5) . . . . ?
C9 S1 C27 C28 0.7(3) . . . . ?
C9 S1 C27 C26 179.9(3) . . . . ?
C26 C27 C28 C10 -179.7(3) . . . . ?
S1 C27 C28 C10 -0.5(4) . . . . ?
C9 C10 C28 C27 0.0(4) . . . . ?
C19 N2 C29 C30 84.9(4) . . . . ?
C33 N2 C29 C30 -96.4(4) . . . . ?
N2 C29 C30 C31 -174.8(3) . . . . ?
C29 C30 C31 C32 -179.8(3) . . . . ?
C19 N2 C33 C34 88.3(4) . . . . ?
C29 N2 C33 C34 -90.5(4) . . . . ?
N2 C33 C34 C35 -178.1(4) . . . . ?
C33 C34 C35 C36 176.2(6) . . . . ?
